data_7152875
loop_
_publ_author_name
'Rowley, Julian H.'
'Yau, Sze Chak'
'Kariuki, Benson M.'
'Kennedy, Alan R.'
'Tomkinson, Nicholas C. O.'

_publ_section_title
;
 Readily accessible chiral at nitrogen cage structures.
;
_journal_issue 13
_journal_name_full 'Organic &amp; biomolecular chemistry'
_journal_page_first 2198
_journal_page_last 2205
_journal_paper_doi 10.1039/c3ob27458f
_journal_volume 11
_journal_year 2013
_chemical_absolute_configuration syn
_chemical_formula_moiety 'C23 H28 N4 O2'
_chemical_formula_sum 'C23 H28 N4 O2'
_chemical_formula_weight 392.49
_chemical_name_systematic
;
?
;
_space_group_IT_number 96
_symmetry_cell_setting tetragonal
_symmetry_space_group_name_Hall 'P 4nw 2abw'
_symmetry_space_group_name_H-M 'P 43 21 2'
_atom_sites_solution_hydrogens geom
_atom_sites_solution_primary direct
_atom_sites_solution_secondary difmap
_audit_creation_method SHELXL-97
_cell_angle_alpha 90.00
_cell_angle_beta 90.00
_cell_angle_gamma 90.00
_cell_formula_units_Z 8
_cell_length_a 8.6628(4)
_cell_length_b 8.6628(4)
_cell_length_c 55.161(2)
_cell_measurement_reflns_used 4089
_cell_measurement_temperature 150(2)
_cell_measurement_theta_max 27.49
_cell_measurement_theta_min 2.60
_cell_volume 4139.5(3)
_computing_cell_refinement DENZO/SCALEPACK
_computing_data_collection 'cOLLECT,Nonius BV, 1997-2001'
_computing_data_reduction DENZO/SCALEPACK
_computing_structure_refinement SHELXL-97
_computing_structure_solution SHELXs-97
_diffrn_ambient_temperature 150(2)
_diffrn_measured_fraction_theta_full 0.963
_diffrn_measured_fraction_theta_max 0.963
_diffrn_measurement_device_type 'Nonius KappaCCD'
_diffrn_measurement_method 'CCD scans'
_diffrn_radiation_monochromator graphite
_diffrn_radiation_source 'fine-focus sealed tube'
_diffrn_radiation_type MoK\a
_diffrn_radiation_wavelength 0.71073
_diffrn_reflns_av_R_equivalents 0.0798
_diffrn_reflns_av_sigmaI/netI 0.0602
_diffrn_reflns_limit_h_max 9
_diffrn_reflns_limit_h_min -11
_diffrn_reflns_limit_k_max 11
_diffrn_reflns_limit_k_min -10
_diffrn_reflns_limit_l_max 50
_diffrn_reflns_limit_l_min -71
_diffrn_reflns_number 12695
_diffrn_reflns_theta_full 27.49
_diffrn_reflns_theta_max 27.49
_diffrn_reflns_theta_min 2.60
_exptl_absorpt_coefficient_mu 0.082
_exptl_absorpt_correction_T_max 0.9918
_exptl_absorpt_correction_T_min 0.9878
_exptl_absorpt_correction_type empirical
_exptl_absorpt_process_details Denzo/Scalepack
_exptl_crystal_colour colourless
_exptl_crystal_density_diffrn 1.260
_exptl_crystal_density_method 'not measured'
_exptl_crystal_description needle
_exptl_crystal_F_000 1680
_exptl_crystal_size_max 0.15
_exptl_crystal_size_mid 0.10
_exptl_crystal_size_min 0.10
_refine_diff_density_max 0.144
_refine_diff_density_min -0.139
_refine_diff_density_rms 0.031
_refine_ls_abs_structure_details 'Flack H D (1983), Acta Cryst. A39, 876-881'
_refine_ls_abs_structure_Flack 0.4(12)
_refine_ls_extinction_coef 0.011(3)
_refine_ls_extinction_expression Fc^*^=kFc[1+0.001xFc^2^\l^3^/sin(2\q)]^-1/4^
_refine_ls_extinction_method SHELXL
_refine_ls_goodness_of_fit_ref 1.066
_refine_ls_hydrogen_treatment constr
_refine_ls_matrix_type full
_refine_ls_number_parameters 265
_refine_ls_number_reflns 4561
_refine_ls_number_restraints 0
_refine_ls_restrained_S_all 1.066
_refine_ls_R_factor_all 0.0495
_refine_ls_R_factor_gt 0.0413
_refine_ls_shift/su_max 0.002
_refine_ls_shift/su_mean 0.000
_refine_ls_structure_factor_coef Fsqd
_refine_ls_weighting_details 'calc w=1/[\s^2^(Fo^2^)+(0.0339P)^2^+0.6852P] where P=(Fo^2^+2Fc^2^)/3'
_refine_ls_weighting_scheme calc
_refine_ls_wR_factor_gt 0.0966
_refine_ls_wR_factor_ref 0.1014
_reflns_number_gt 4089
_reflns_number_total 4561
_reflns_threshold_expression >2\s(I)
_cod_data_source_file c3ob27458f.txt
_cod_data_source_block nct0909b
_cod_depositor_comments
;
The following automatic conversions were performed:

'_symmetry_cell_setting' value 'Tetragonal' changed to 'tetragonal'
according to /home/saulius/struct/CIF-dictionaries/cif_core.dic
dictionary named 'cif_core.dic' version 2.4.2 from 2011-04-26.

Automatic conversion script
Id: cif_fix_values 1891 2012-01-12 08:04:46Z andrius 
;
_cod_original_sg_symbol_H-M P43212
_cod_database_code 7152875

loop_
_symmetry_equiv_pos_as_xyz
'x, y, z'
'x+1/2, -y+1/2, -z+1/4'
'-x, -y, z+1/2'
'-x+1/2, y+1/2, -z+3/4'
'y, x, -z'
'y+1/2, -x+1/2, z+1/4'
'-y+1/2, x+1/2, z+3/4'
'-y, -x, -z+1/2'

loop_
_atom_site_label
_atom_site_type_symbol
_atom_site_fract_x
_atom_site_fract_y
_atom_site_fract_z
_atom_site_U_iso_or_equiv
_atom_site_adp_type
_atom_site_occupancy
_atom_site_symmetry_multiplicity
_atom_site_calc_flag
_atom_site_refinement_flags
C1 C 0.42952(18) 0.64514(17) 0.94030(2) 0.0269(3) Uani 1 1 d .
H1 H 0.3165 0.6671 0.9415 0.032 Uiso 1 1 calc R
C2 C 0.51067(17) 0.80048(18) 0.93424(3) 0.0274(3) Uani 1 1 d .
C3 C 0.36407(19) 0.81511(19) 0.89491(3) 0.0315(4) Uani 1 1 d .
H3A H 0.2598 0.8112 0.9022 0.038 Uiso 1 1 calc R
H3B H 0.3601 0.8907 0.8815 0.038 Uiso 1 1 calc R
C4 C 0.54955(17) 0.64191(18) 0.87327(2) 0.0271(3) Uani 1 1 d .
H4 H 0.5575 0.5294 0.8694 0.033 Uiso 1 1 calc R
C5 C 0.69152(17) 0.68075(17) 0.88914(3) 0.0263(3) Uani 1 1 d .
C6 C 0.60454(18) 0.47111(17) 0.91744(3) 0.0276(3) Uani 1 1 d .
H6A H 0.6006 0.3894 0.9049 0.033 Uiso 1 1 calc R
H6B H 0.6467 0.4238 0.9324 0.033 Uiso 1 1 calc R
C7 C 0.35560(18) 0.53837(19) 0.90064(3) 0.0299(3) Uani 1 1 d .
H7A H 0.3610 0.4408 0.8913 0.036 Uiso 1 1 calc R
H7B H 0.2468 0.5528 0.9056 0.036 Uiso 1 1 calc R
C8 C 0.5376(2) 1.02732(19) 0.90861(3) 0.0369(4) Uani 1 1 d .
H8A H 0.5936 1.0628 0.9230 0.055 Uiso 1 1 calc R
H8B H 0.4547 1.1003 0.9048 0.055 Uiso 1 1 calc R
H8C H 0.6089 1.0210 0.8948 0.055 Uiso 1 1 calc R
C9 C 0.85211(17) 0.61860(19) 0.92384(3) 0.0303(3) Uani 1 1 d .
H9A H 0.8286 0.6944 0.9365 0.045 Uiso 1 1 calc R
H9B H 0.9352 0.6581 0.9135 0.045 Uiso 1 1 calc R
H9C H 0.8849 0.5215 0.9314 0.045 Uiso 1 1 calc R
C10 C 0.48199(19) 0.58695(18) 0.96532(3) 0.0291(3) Uani 1 1 d .
H10A H 0.4650 0.4741 0.9661 0.035 Uiso 1 1 calc R
H10B H 0.5942 0.6056 0.9670 0.035 Uiso 1 1 calc R
C11 C 0.39988(19) 0.66203(19) 0.98643(3) 0.0317(4) Uani 1 1 d .
C12 C 0.2595(2) 0.6042(3) 0.99433(3) 0.0480(5) Uani 1 1 d .
H12 H 0.2155 0.5175 0.9864 0.058 Uiso 1 1 calc R
C13 C 0.1820(2) 0.6717(3) 1.01378(4) 0.0662(7) Uani 1 1 d .
H13 H 0.0865 0.6301 1.0191 0.079 Uiso 1 1 calc R
C14 C 0.2441(3) 0.7986(3) 1.02524(4) 0.0657(7) Uani 1 1 d .
H14 H 0.1904 0.8465 1.0382 0.079 Uiso 1 1 calc R
C15 C 0.3850(3) 0.8560(2) 1.01769(3) 0.0535(6) Uani 1 1 d .
H15 H 0.4287 0.9427 1.0257 0.064 Uiso 1 1 calc R
C16 C 0.4630(2) 0.78758(19) 0.99850(3) 0.0399(4) Uani 1 1 d .
H16 H 0.5604 0.8271 0.9936 0.048 Uiso 1 1 calc R
C17 C 0.55901(19) 0.72702(19) 0.84892(3) 0.0298(3) Uani 1 1 d .
H17A H 0.5239 0.8348 0.8512 0.036 Uiso 1 1 calc R
H17B H 0.6681 0.7302 0.8436 0.036 Uiso 1 1 calc R
C18 C 0.46281(18) 0.65260(18) 0.82928(3) 0.0275(3) Uani 1 1 d .
C19 C 0.34112(19) 0.7293(2) 0.81817(3) 0.0360(4) Uani 1 1 d .
H19 H 0.3134 0.8297 0.8236 0.043 Uiso 1 1 calc R
C20 C 0.2590(2) 0.6618(2) 0.79922(3) 0.0415(4) Uani 1 1 d .
H20 H 0.1755 0.7158 0.7920 0.050 Uiso 1 1 calc R
C21 C 0.2985(2) 0.5167(2) 0.79100(3) 0.0394(4) Uani 1 1 d .
H21 H 0.2436 0.4710 0.7779 0.047 Uiso 1 1 calc R
C22 C 0.4188(2) 0.4386(2) 0.80195(3) 0.0384(4) Uani 1 1 d .
H22 H 0.4462 0.3384 0.7964 0.046 Uiso 1 1 calc R
C23 C 0.49978(19) 0.50565(19) 0.82094(3) 0.0333(3) Uani 1 1 d .
H23 H 0.5818 0.4503 0.8284 0.040 Uiso 1 1 calc R
N1 N 0.47141(15) 0.87451(15) 0.91330(2) 0.0291(3) Uani 1 1 d .
N2 N 0.39698(15) 0.66391(15) 0.88456(2) 0.0283(3) Uani 1 1 d .
N3 N 0.71440(14) 0.59150(15) 0.90917(2) 0.0264(3) Uani 1 1 d .
N4 N 0.44828(14) 0.52041(15) 0.92238(2) 0.0272(3) Uani 1 1 d .
O1 O 0.60554(13) 0.85611(13) 0.948222(19) 0.0336(3) Uani 1 1 d .
O2 O 0.78220(13) 0.78366(12) 0.883542(19) 0.0304(3) Uani 1 1 d .

loop_
_atom_site_aniso_label
_atom_site_aniso_U_11
_atom_site_aniso_U_22
_atom_site_aniso_U_33
_atom_site_aniso_U_23
_atom_site_aniso_U_13
_atom_site_aniso_U_12
C1 0.0289(8) 0.0298(8) 0.0220(7) -0.0006(6) 0.0007(6) -0.0010(6)
C2 0.0280(7) 0.0304(8) 0.0237(7) -0.0013(6) 0.0036(6) 0.0023(6)
C3 0.0322(8) 0.0369(9) 0.0253(7) 0.0031(7) -0.0010(6) 0.0037(7)
C4 0.0309(8) 0.0293(8) 0.0211(7) 0.0003(6) 0.0004(6) -0.0028(6)
C5 0.0288(8) 0.0272(8) 0.0228(7) -0.0009(6) 0.0009(6) 0.0004(6)
C6 0.0333(8) 0.0252(7) 0.0243(7) -0.0007(6) -0.0002(6) -0.0012(6)
C7 0.0301(8) 0.0371(9) 0.0225(7) 0.0020(6) -0.0022(6) -0.0060(6)
C8 0.0450(10) 0.0303(9) 0.0354(9) 0.0030(7) 0.0033(7) -0.0010(7)
C9 0.0292(8) 0.0337(8) 0.0281(7) -0.0023(6) -0.0048(6) 0.0004(6)
C10 0.0351(8) 0.0298(8) 0.0225(7) 0.0015(6) 0.0002(6) 0.0018(6)
C11 0.0361(9) 0.0377(9) 0.0214(7) 0.0016(6) -0.0043(7) 0.0074(6)
C12 0.0389(10) 0.0763(14) 0.0288(8) -0.0058(9) -0.0002(7) -0.0013(9)
C13 0.0415(11) 0.124(2) 0.0330(10) -0.0050(12) 0.0032(9) 0.0128(13)
C14 0.0734(16) 0.0972(19) 0.0265(9) -0.0107(11) -0.0038(10) 0.0458(14)
C15 0.0910(17) 0.0447(11) 0.0248(8) -0.0037(8) -0.0112(10) 0.0258(11)
C16 0.0593(12) 0.0360(9) 0.0243(7) 0.0017(7) -0.0081(8) 0.0052(8)
C17 0.0343(8) 0.0308(8) 0.0243(7) 0.0003(6) 0.0009(6) -0.0023(6)
C18 0.0312(8) 0.0311(8) 0.0202(6) 0.0036(6) 0.0032(6) -0.0024(6)
C19 0.0371(9) 0.0381(9) 0.0329(8) -0.0026(7) 0.0002(7) 0.0072(7)
C20 0.0345(9) 0.0518(11) 0.0383(9) 0.0024(8) -0.0092(7) 0.0050(8)
C21 0.0434(10) 0.0437(10) 0.0311(8) 0.0002(7) -0.0092(8) -0.0098(8)
C22 0.0512(11) 0.0303(9) 0.0338(8) -0.0019(7) -0.0056(8) -0.0013(7)
C23 0.0385(9) 0.0321(8) 0.0292(8) 0.0015(7) -0.0058(7) 0.0016(6)
N1 0.0330(7) 0.0293(7) 0.0248(6) 0.0018(5) 0.0001(5) 0.0014(5)
N2 0.0297(7) 0.0328(7) 0.0225(6) 0.0012(5) -0.0005(5) -0.0028(5)
N3 0.0274(6) 0.0282(7) 0.0236(6) -0.0005(5) -0.0014(5) -0.0009(5)
N4 0.0287(7) 0.0301(7) 0.0228(6) -0.0016(5) -0.0012(5) -0.0019(5)
O1 0.0348(6) 0.0361(6) 0.0299(6) -0.0026(5) -0.0027(5) -0.0029(5)
O2 0.0317(6) 0.0314(6) 0.0282(5) 0.0005(5) 0.0005(5) -0.0054(4)

loop_
_atom_type_symbol
_atom_type_description
_atom_type_scat_dispersion_real
_atom_type_scat_dispersion_imag
_atom_type_scat_source
C C 0.0033 0.0016 'International Tables Vol C Tables 4.2.6.8 and 6.1.1.4'
H H 0.0000 0.0000 'International Tables Vol C Tables 4.2.6.8 and 6.1.1.4'
N N 0.0061 0.0033 'International Tables Vol C Tables 4.2.6.8 and 6.1.1.4'
O O 0.0106 0.0060 'International Tables Vol C Tables 4.2.6.8 and 6.1.1.4'

loop_
_geom_angle_atom_site_label_1
_geom_angle_atom_site_label_2
_geom_angle_atom_site_label_3
_geom_angle
N4 C1 C10 109.22(12)
N4 C1 C2 116.13(11)
C10 C1 C2 110.07(12)
O1 C2 N1 121.00(15)
O1 C2 C1 120.53(13)
N1 C2 C1 118.46(13)
N2 C3 N1 117.50(13)
N2 C4 C17 110.83(12)
N2 C4 C5 116.50(11)
C17 C4 C5 110.40(12)
O2 C5 N3 121.53(14)
O2 C5 C4 121.62(13)
N3 C5 C4 116.81(13)
N4 C6 N3 116.81(12)
N2 C7 N4 116.73(12)
C11 C10 C1 114.27(12)
C12 C11 C16 118.57(16)
C12 C11 C10 119.99(16)
C16 C11 C10 121.44(16)
C11 C12 C13 120.9(2)
C14 C13 C12 120.0(2)
C13 C14 C15 119.55(19)
C14 C15 C16 120.4(2)
C11 C16 C15 120.6(2)
C18 C17 C4 113.15(13)
C19 C18 C23 117.84(15)
C19 C18 C17 122.05(14)
C23 C18 C17 120.04(14)
C18 C19 C20 121.16(16)
C21 C20 C19 120.19(16)
C20 C21 C22 119.31(16)
C21 C22 C23 120.43(16)
C22 C23 C18 121.06(16)
C2 N1 C8 118.47(14)
C2 N1 C3 125.29(13)
C8 N1 C3 116.23(13)
C7 N2 C3 112.72(12)
C7 N2 C4 112.56(12)
C3 N2 C4 117.22(13)
C5 N3 C9 118.47(13)
C5 N3 C6 123.68(12)
C9 N3 C6 117.81(12)
C6 N4 C7 113.21(12)
C6 N4 C1 116.52(12)
C7 N4 C1 114.50(12)

loop_
_geom_bond_atom_site_label_1
_geom_bond_atom_site_label_2
_geom_bond_distance
C1 N4 1.4737(19)
C1 C10 1.5381(19)
C1 C2 1.555(2)
C2 O1 1.2259(18)
C2 N1 1.3638(19)
C3 N2 1.457(2)
C3 N1 1.469(2)
C4 N2 1.4733(19)
C4 C17 1.535(2)
C4 C5 1.547(2)
C5 O2 1.2277(18)
C5 N3 1.3629(19)
C6 N4 1.4454(19)
C6 N3 1.4837(19)
C7 N2 1.4487(19)
C7 N4 1.4512(18)
C8 N1 1.466(2)
C9 N3 1.4605(19)
C10 C11 1.511(2)
C11 C12 1.385(3)
C11 C16 1.388(2)
C12 C13 1.394(3)
C13 C14 1.378(4)
C14 C15 1.382(4)
C15 C16 1.389(3)
C17 C18 1.511(2)
C18 C19 1.389(2)
C18 C23 1.391(2)
C19 C20 1.393(2)
C20 C21 1.379(3)
C21 C22 1.381(2)
C22 C23 1.388(2)
